data_4336154
loop_
_publ_author_name
'Graeme Nawn'
'Robert McDonald'
'Robin G. Hicks'

_publ_section_title
;
 Synthesis and Characterization of Heterobimetallic (Pd/B) Nindigo
 Complexes and Comparisons to Their Homobimetallic (Pd2, B2) Analogues
;
_journal_name_full 'Inorganic Chemistry'
_journal_page_first 10912
_journal_page_last 10919
_journal_paper_doi 10.1021/ic400911k
_journal_volume 52
_journal_year 2013
_chemical_formula_moiety 'C37 H27 B F8 N4 O2 Pd, 0.5(C2 H3 N)'
_chemical_formula_sum 'C38 H28.5 B F8 N4.5 O2 Pd'
_chemical_formula_weight 849.36
_chemical_name_systematic
; 
 ? 
;
_space_group_IT_number 7
_symmetry_cell_setting monoclinic
_symmetry_space_group_name_Hall 'P -2yc'
_symmetry_space_group_name_H-M 'P 1 c 1'
_atom_sites_solution_hydrogens geom
_atom_sites_solution_primary direct
_atom_sites_solution_secondary difmap
_audit_creation_method SHELXL-97
_cell_angle_alpha 90.00
_cell_angle_beta 105.0514(4)
_cell_angle_gamma 90.00
_cell_formula_units_Z 4
_cell_length_a 15.1584(6)
_cell_length_b 11.8641(4)
_cell_length_c 19.9033(7)
_cell_measurement_reflns_used 9957
_cell_measurement_temperature 173(2)
_cell_measurement_theta_max 22.84
_cell_measurement_theta_min 2.21
_cell_volume 3456.6(2)
_computing_cell_refinement 'Bruker SAINT'
_computing_data_collection 'Bruker APEX2'
_computing_data_reduction 'Bruker SAINT'
_computing_molecular_graphics 'Bruker SHELXTL'
_computing_publication_material 'Bruker SHELXTL'
_computing_structure_refinement 'SHELXL-97 (Sheldrick, 2008)'
_computing_structure_solution 'DIRDIF-2008 (Beurskens et al., 2008)'
_diffrn_ambient_temperature 173(2)
_diffrn_measured_fraction_theta_full 1.000
_diffrn_measured_fraction_theta_max 1.000
_diffrn_measurement_device_type 'Bruker APEX-II CCD'
_diffrn_measurement_method '\w scans'
_diffrn_radiation_monochromator graphite
_diffrn_radiation_source 'fine-focus sealed tube'
_diffrn_radiation_type MoK\a
_diffrn_radiation_wavelength 0.71073
_diffrn_reflns_av_R_equivalents 0.0238
_diffrn_reflns_av_sigmaI/netI 0.0318
_diffrn_reflns_limit_h_max 19
_diffrn_reflns_limit_h_min -19
_diffrn_reflns_limit_k_max 15
_diffrn_reflns_limit_k_min -15
_diffrn_reflns_limit_l_max 25
_diffrn_reflns_limit_l_min -25
_diffrn_reflns_number 30380
_diffrn_reflns_theta_full 27.51
_diffrn_reflns_theta_max 27.51
_diffrn_reflns_theta_min 1.39
_exptl_absorpt_coefficient_mu 0.623
_exptl_absorpt_correction_T_max 0.8987
_exptl_absorpt_correction_T_min 0.8577
_exptl_absorpt_correction_type integration
_exptl_absorpt_process_details 'SADABS (Sheldrick, 2008)'
_exptl_crystal_colour green
_exptl_crystal_density_diffrn 1.632
_exptl_crystal_description prism
_exptl_crystal_F_000 1708
_exptl_crystal_size_max 0.25
_exptl_crystal_size_mid 0.24
_exptl_crystal_size_min 0.17
_refine_diff_density_max 0.735
_refine_diff_density_min -0.672
_refine_diff_density_rms 0.057
_refine_ls_abs_structure_details 'Flack H D (1983), Acta Cryst. A39, 876-881'
_refine_ls_abs_structure_Flack 0.390(10)
_refine_ls_extinction_method none
_refine_ls_goodness_of_fit_ref 1.016
_refine_ls_hydrogen_treatment constr
_refine_ls_matrix_type full
_refine_ls_number_parameters 992
_refine_ls_number_reflns 15822
_refine_ls_number_restraints 2
_refine_ls_restrained_S_all 1.016
_refine_ls_R_factor_all 0.0320
_refine_ls_R_factor_gt 0.0281
_refine_ls_shift/su_max 0.003
_refine_ls_shift/su_mean 0.000
_refine_ls_structure_factor_coef Fsqd
_refine_ls_weighting_details 'calc w=1/[\s^2^(Fo^2^)+(0.0400P)^2^+0.8241P] where P=(Fo^2^+2Fc^2^)/3'
_refine_ls_weighting_scheme calc
_refine_ls_wR_factor_gt 0.0681
_refine_ls_wR_factor_ref 0.0704
_reflns_number_gt 14771
_reflns_number_total 15822
_reflns_threshold_expression I>2\s(I)
_cod_data_source_file ic400911k_si_003.cif
_cod_data_source_block 6c
_cod_original_sg_symbol_H-M 'P c'
_cod_database_code 4336154

loop_
_symmetry_equiv_pos_as_xyz
'x, y, z'
'x, -y, z+1/2'

loop_
_atom_site_label
_atom_site_type_symbol
_atom_site_fract_x
_atom_site_fract_y
_atom_site_fract_z
_atom_site_U_iso_or_equiv
_atom_site_adp_type
_atom_site_occupancy
_atom_site_symmetry_multiplicity
_atom_site_calc_flag
_atom_site_refinement_flags
PdA Pd -0.001927(11) 0.393007(15) 0.099718(10) 0.02082(5) Uani 1 1 d .
F1A F -0.09368(15) 0.1984(2) 0.27524(13) 0.0660(7) Uani 1 1 d .
F2A F -0.20801(14) 0.18834(16) 0.18750(11) 0.0461(5) Uani 1 1 d .
F3A F -0.21202(18) 0.30246(18) 0.26826(13) 0.0614(7) Uani 1 1 d .
F4A F -0.03042(14) 0.73659(14) 0.19671(11) 0.0441(5) Uani 1 1 d .
F5A F -0.10446(15) 0.67893(15) 0.26781(10) 0.0424(4) Uani 1 1 d .
F6A F -0.17395(14) 0.70256(16) 0.15991(11) 0.0484(5) Uani 1 1 d .
F7A F 0.09907(16) 0.39941(16) -0.19431(9) 0.0504(6) Uani 1 1 d .
F8A F 0.23567(14) 0.32520(16) -0.14181(12) 0.0480(5) Uani 1 1 d .
O1A O -0.07656(14) 0.30668(16) 0.15258(11) 0.0281(4) Uani 1 1 d .
O2A O -0.02922(14) 0.53791(16) 0.14352(11) 0.0276(4) Uani 1 1 d .
N11A N 0.11292(15) 0.29497(19) -0.08886(12) 0.0245(5) Uani 1 1 d .
N12A N 0.00407(14) 0.24811(19) 0.04734(11) 0.0212(4) Uani 1 1 d .
N21A N 0.08209(15) 0.47528(19) 0.05427(12) 0.0231(5) Uani 1 1 d .
N22A N 0.18555(15) 0.48666(19) -0.08746(12) 0.0239(5) Uani 1 1 d .
C1A C -0.1574(2) 0.2592(3) 0.23304(16) 0.0297(6) Uani 1 1 d .
C2A C -0.11347(19) 0.3491(2) 0.19680(15) 0.0240(6) Uani 1 1 d .
C3A C -0.1188(2) 0.4605(3) 0.21499(16) 0.0267(6) Uani 1 1 d .
H3A H -0.1512 0.4798 0.2483 0.032 Uiso 1 1 calc R
C4A C -0.07755(18) 0.5451(2) 0.18559(14) 0.0241(5) Uani 1 1 d .
C5A C -0.0957(2) 0.6674(2) 0.20351(15) 0.0305(6) Uani 1 1 d .
C11A C 0.08616(18) 0.3275(2) -0.03102(14) 0.0218(5) Uani 1 1 d .
C12A C 0.04038(17) 0.2363(2) -0.00519(13) 0.0215(5) Uani 1 1 d .
C13A C 0.04470(18) 0.1416(2) -0.05128(14) 0.0248(5) Uani 1 1 d .
C14A C 0.08773(19) 0.1822(2) -0.10070(14) 0.0261(6) Uani 1 1 d .
C15A C 0.1020(2) 0.1128(2) -0.15343(15) 0.0307(6) Uani 1 1 d .
H15A H 0.1299 0.1408 -0.1877 0.037 Uiso 1 1 calc R
C16A C 0.0742(2) 0.0020(3) -0.15388(16) 0.0378(7) Uani 1 1 d .
H16A H 0.0827 -0.0467 -0.1896 0.045 Uiso 1 1 calc R
C17A C 0.0341(2) -0.0409(2) -0.10378(16) 0.0362(7) Uani 1 1 d .
H17A H 0.0176 -0.1182 -0.1051 0.043 Uiso 1 1 calc R
C18A C 0.0180(2) 0.0278(2) -0.05211(15) 0.0292(6) Uani 1 1 d .
H18A H -0.0102 -0.0008 -0.0182 0.035 Uiso 1 1 calc R
C21A C 0.10384(18) 0.4329(2) -0.00266(15) 0.0217(6) Uani 1 1 d .
C22A C 0.15634(17) 0.5127(2) -0.03186(14) 0.0223(5) Uani 1 1 d .
C23A C 0.16673(17) 0.6098(2) 0.01257(14) 0.0243(5) Uani 1 1 d .
C24A C 0.12119(17) 0.5828(2) 0.06488(14) 0.0239(5) Uani 1 1 d .
C25A C 0.12243(19) 0.6590(2) 0.11851(15) 0.0276(6) Uani 1 1 d .
H25A H 0.0958 0.6404 0.1553 0.033 Uiso 1 1 calc R
C26A C 0.1636(2) 0.7623(3) 0.11633(16) 0.0328(6) Uani 1 1 d .
H26A H 0.1633 0.8156 0.1519 0.039 Uiso 1 1 calc R
C27A C 0.2056(2) 0.7918(3) 0.06410(17) 0.0358(7) Uani 1 1 d .
H27A H 0.2320 0.8644 0.0640 0.043 Uiso 1 1 calc R
C28A C 0.2086(2) 0.7150(2) 0.01270(16) 0.0313(6) Uani 1 1 d .
H28A H 0.2387 0.7333 -0.0222 0.038 Uiso 1 1 calc R
C31A C -0.04597(17) 0.1535(2) 0.06425(13) 0.0209(5) Uani 1 1 d .
C32A C -0.13737(19) 0.1423(2) 0.02961(15) 0.0289(6) Uani 1 1 d .
C33A C -0.1850(2) 0.0523(3) 0.04860(18) 0.0407(7) Uani 1 1 d .
H33A H -0.2478 0.0419 0.0257 0.049 Uiso 1 1 calc R
C34A C -0.1423(3) -0.0218(3) 0.09999(19) 0.0444(8) Uani 1 1 d .
H34A H -0.1758 -0.0824 0.1125 0.053 Uiso 1 1 calc R
C35A C -0.0518(3) -0.0085(3) 0.13313(18) 0.0416(8) Uani 1 1 d .
H35A H -0.0229 -0.0607 0.1682 0.050 Uiso 1 1 calc R
C36A C -0.0015(2) 0.0795(2) 0.11661(14) 0.0276(6) Uani 1 1 d .
C37A C -0.1837(2) 0.2252(3) -0.02571(18) 0.0397(7) Uani 1 1 d .
H37A H -0.1693 0.3022 -0.0085 0.060 Uiso 1 1 calc R
H37B H -0.2499 0.2136 -0.0372 0.060 Uiso 1 1 calc R
H37C H -0.1619 0.2137 -0.0674 0.060 Uiso 1 1 calc R
C38A C 0.0976(2) 0.0955(3) 0.15262(18) 0.0445(8) Uani 1 1 d .
H38A H 0.1171 0.0373 0.1883 0.067 Uiso 1 1 calc R
H38B H 0.1065 0.1701 0.1745 0.067 Uiso 1 1 calc R
H38C H 0.1339 0.0896 0.1186 0.067 Uiso 1 1 calc R
C41A C 0.24679(18) 0.5644(2) -0.10775(14) 0.0252(5) Uani 1 1 d .
C42A C 0.2123(2) 0.6478(3) -0.15706(15) 0.0315(6) Uani 1 1 d .
C43A C 0.2740(2) 0.7223(3) -0.17436(18) 0.0419(8) Uani 1 1 d .
H43A H 0.2519 0.7794 -0.2080 0.050 Uiso 1 1 calc R
C44A C 0.3656(3) 0.7149(3) -0.1439(2) 0.0475(9) Uani 1 1 d .
H44A H 0.4066 0.7662 -0.1567 0.057 Uiso 1 1 calc R
C45A C 0.3987(2) 0.6321(3) -0.09429(18) 0.0422(8) Uani 1 1 d .
H45A H 0.4624 0.6280 -0.0731 0.051 Uiso 1 1 calc R
C46A C 0.34045(19) 0.5556(3) -0.07510(15) 0.0312(6) Uani 1 1 d .
C47A C 0.1106(2) 0.6591(3) -0.1905(2) 0.0481(9) Uani 1 1 d .
H47A H 0.0769 0.6491 -0.1551 0.072 Uiso 1 1 calc R
H47B H 0.0915 0.6015 -0.2266 0.072 Uiso 1 1 calc R
H47C H 0.0978 0.7341 -0.2115 0.072 Uiso 1 1 calc R
C48A C 0.3764(2) 0.4686(3) -0.01965(18) 0.0445(8) Uani 1 1 d .
H48A H 0.4433 0.4721 -0.0054 0.067 Uiso 1 1 calc R
H48B H 0.3570 0.3934 -0.0381 0.067 Uiso 1 1 calc R
H48C H 0.3524 0.4837 0.0206 0.067 Uiso 1 1 calc R
B0A B 0.1590(2) 0.3733(3) -0.13055(17) 0.0308(7) Uani 1 1 d .
PdB Pd 0.483076(11) 0.197195(16) 0.618153(10) 0.02295(5) Uani 1 1 d .
F1B F 0.2871(2) -0.0092(3) 0.71945(15) 0.1087(14) Uani 1 1 d .
F2B F 0.3144(4) 0.0877(3) 0.8095(2) 0.153(2) Uani 1 1 d .
F3B F 0.41184(16) -0.0201(2) 0.79047(15) 0.0735(8) Uani 1 1 d .
F4B F 0.30905(18) 0.5017(2) 0.65392(16) 0.0819(9) Uani 1 1 d .
F5B F 0.3164(3) 0.4686(2) 0.7570(2) 0.1260(16) Uani 1 1 d .
F6B F 0.43105(15) 0.53435(18) 0.72647(16) 0.0691(7) Uani 1 1 d .
F7B F 0.58380(14) 0.21230(16) 0.33151(9) 0.0424(5) Uani 1 1 d .
F8B F 0.72315(13) 0.13387(16) 0.37335(11) 0.0427(5) Uani 1 1 d .
O1B O 0.41954(15) 0.10467(17) 0.67691(11) 0.0305(5) Uani 1 1 d .
O2B O 0.44381(14) 0.34027(17) 0.65819(11) 0.0312(5) Uani 1 1 d .
N11B N 0.60973(15) 0.09946(18) 0.43545(12) 0.0240(5) Uani 1 1 d .
N12B N 0.49421(15) 0.05253(19) 0.56735(12) 0.0238(5) Uani 1 1 d .
N21B N 0.56047(16) 0.2855(2) 0.56922(12) 0.0250(5) Uani 1 1 d .
N22B N 0.68085(16) 0.29072(19) 0.43672(12) 0.0237(5) Uani 1 1 d .
C1B C 0.3481(2) 0.0506(3) 0.76121(17) 0.0356(7) Uani 1 1 d .
C2B C 0.3829(2) 0.1438(3) 0.72198(15) 0.0274(6) Uani 1 1 d .
C3B C 0.3669(2) 0.2547(3) 0.73643(16) 0.0295(7) Uani 1 1 d .
H3B H 0.3358 0.2712 0.7710 0.035 Uiso 1 1 calc R
C4B C 0.39589(19) 0.3424(2) 0.70095(15) 0.0282(6) Uani 1 1 d .
C5B C 0.3647(2) 0.4626(3) 0.71285(18) 0.0386(7) Uani 1 1 d .
C11B C 0.57750(19) 0.1328(2) 0.49050(14) 0.0224(6) Uani 1 1 d .
C12B C 0.53328(17) 0.0410(2) 0.51591(14) 0.0218(5) Uani 1 1 d .
C13B C 0.54054(18) -0.0548(2) 0.47148(14) 0.0240(5) Uani 1 1 d .
C14B C 0.58539(17) -0.0138(2) 0.42267(14) 0.0230(5) Uani 1 1 d .
C15B C 0.60130(18) -0.0822(2) 0.37026(15) 0.0271(6) Uani 1 1 d .
H15B H 0.6309 -0.0537 0.3372 0.033 Uiso 1 1 calc R
C16B C 0.57255(19) -0.1928(2) 0.36809(16) 0.0310(6) Uani 1 1 d .
H16B H 0.5823 -0.2410 0.3326 0.037 Uiso 1 1 calc R
C17B C 0.5296(2) -0.2355(3) 0.41657(16) 0.0340(6) Uani 1 1 d .
H17B H 0.5112 -0.3123 0.4137 0.041 Uiso 1 1 calc R
C18B C 0.51316(19) -0.1684(2) 0.46875(16) 0.0303(6) Uani 1 1 d .
H18B H 0.4842 -0.1982 0.5019 0.036 Uiso 1 1 calc R
C21B C 0.59052(18) 0.2407(3) 0.51648(15) 0.0228(6) Uani 1 1 d .
C22B C 0.64638(19) 0.3189(2) 0.48976(14) 0.0235(5) Uani 1 1 d .
C23B C 0.65286(18) 0.4173(2) 0.53229(14) 0.0250(5) Uani 1 1 d .
C24B C 0.59932(18) 0.3928(2) 0.58032(14) 0.0246(5) Uani 1 1 d .
C25B C 0.5927(2) 0.4740(3) 0.62938(15) 0.0321(6) Uani 1 1 d .
H25B H 0.5605 0.4582 0.6634 0.038 Uiso 1 1 calc R
C26B C 0.6335(2) 0.5775(3) 0.62798(17) 0.0365(7) Uani 1 1 d .
H26B H 0.6279 0.6332 0.6609 0.044 Uiso 1 1 calc R
C27B C 0.6832(2) 0.6033(3) 0.57900(17) 0.0357(7) Uani 1 1 d .
H27B H 0.7089 0.6761 0.5782 0.043 Uiso 1 1 calc R
C28B C 0.6943(2) 0.5228(2) 0.53265(15) 0.0294(6) Uani 1 1 d .
H28B H 0.7299 0.5384 0.5009 0.035 Uiso 1 1 calc R
C31B C 0.44420(17) -0.0439(2) 0.58173(14) 0.0244(5) Uani 1 1 d .
C32B C 0.35575(19) -0.0625(3) 0.53967(16) 0.0322(6) Uani 1 1 d .
C33B C 0.3085(2) -0.1546(3) 0.5555(2) 0.0450(8) Uani 1 1 d .
H33B H 0.2484 -0.1695 0.5279 0.054 Uiso 1 1 calc R
C34B C 0.3466(3) -0.2244(3) 0.6100(2) 0.0555(11) Uani 1 1 d .
H34B H 0.3127 -0.2868 0.6198 0.067 Uiso 1 1 calc R
C35B C 0.4339(3) -0.2050(3) 0.6510(2) 0.0480(9) Uani 1 1 d .
H35B H 0.4593 -0.2542 0.6886 0.058 Uiso 1 1 calc R
C36B C 0.4851(2) -0.1142(2) 0.63781(16) 0.0317(6) Uani 1 1 d .
C37B C 0.3159(2) 0.0123(3) 0.47741(17) 0.0416(8) Uani 1 1 d .
H37D H 0.2491 0.0095 0.4663 0.062 Uiso 1 1 calc R
H37E H 0.3364 -0.0143 0.4374 0.062 Uiso 1 1 calc R
H37F H 0.3366 0.0900 0.4883 0.062 Uiso 1 1 calc R
C38B C 0.5796(2) -0.0907(3) 0.68054(17) 0.0414(8) Uani 1 1 d .
H38D H 0.5976 -0.1481 0.7169 0.062 Uiso 1 1 calc R
H38E H 0.5814 -0.0161 0.7021 0.062 Uiso 1 1 calc R
H38F H 0.6219 -0.0923 0.6507 0.062 Uiso 1 1 calc R
C41B C 0.74553(18) 0.3662(2) 0.41855(14) 0.0242(5) Uani 1 1 d .
C42B C 0.71406(19) 0.4576(2) 0.37395(14) 0.0267(6) Uani 1 1 d .
C43B C 0.7793(2) 0.5305(3) 0.36066(15) 0.0334(7) Uani 1 1 d .
H43B H 0.7598 0.5938 0.3313 0.040 Uiso 1 1 calc R
C44B C 0.8705(2) 0.5140(3) 0.38855(16) 0.0375(7) Uani 1 1 d .
H44B H 0.9134 0.5660 0.3792 0.045 Uiso 1 1 calc R
C45B C 0.9005(2) 0.4212(3) 0.43056(16) 0.0363(7) Uani 1 1 d .
H45B H 0.9642 0.4086 0.4484 0.044 Uiso 1 1 calc R
C46B C 0.83864(19) 0.3463(3) 0.44697(14) 0.0298(6) Uani 1 1 d .
C47B C 0.6141(2) 0.4784(3) 0.34319(17) 0.0378(7) Uani 1 1 d .
H47D H 0.6061 0.5454 0.3134 0.057 Uiso 1 1 calc R
H47E H 0.5841 0.4905 0.3807 0.057 Uiso 1 1 calc R
H47F H 0.5868 0.4130 0.3154 0.057 Uiso 1 1 calc R
C48B C 0.8725(2) 0.2487(3) 0.49495(17) 0.0414(7) Uani 1 1 d .
H48D H 0.9389 0.2548 0.5137 0.062 Uiso 1 1 calc R
H48E H 0.8579 0.1779 0.4691 0.062 Uiso 1 1 calc R
H48F H 0.8430 0.2499 0.5333 0.062 Uiso 1 1 calc R
B0B B 0.6497(2) 0.1814(3) 0.39140(17) 0.0279(6) Uani 1 1 d .
N1S N 0.6826(3) 0.2123(3) 0.7437(2) 0.0627(10) Uani 1 1 d .
C1S C 0.7387(3) 0.1476(3) 0.76078(19) 0.0462(8) Uani 1 1 d .
C2S C 0.8117(3) 0.0642(3) 0.7843(2) 0.0606(11) Uani 1 1 d .
H2SA H 0.7920 0.0069 0.8128 0.073 Uiso 1 1 calc R
H2SB H 0.8667 0.1018 0.8121 0.073 Uiso 1 1 calc R
H2SC H 0.8252 0.0281 0.7438 0.073 Uiso 1 1 calc R

loop_
_atom_site_aniso_label
_atom_site_aniso_U_11
_atom_site_aniso_U_22
_atom_site_aniso_U_33
_atom_site_aniso_U_23
_atom_site_aniso_U_13
_atom_site_aniso_U_12
PdA 0.02486(9) 0.01758(9) 0.02346(9) -0.00141(8) 0.01248(7) -0.00159(8)
F1A 0.0474(12) 0.0714(16) 0.0718(16) 0.0457(13) 0.0021(11) -0.0111(11)
F2A 0.0565(12) 0.0374(11) 0.0492(12) -0.0023(9) 0.0226(10) -0.0201(9)
F3A 0.0971(18) 0.0381(12) 0.0764(16) -0.0085(11) 0.0716(15) -0.0169(11)
F4A 0.0623(12) 0.0178(8) 0.0642(13) -0.0013(8) 0.0382(10) -0.0044(8)
F5A 0.0718(13) 0.0273(9) 0.0382(10) -0.0024(8) 0.0328(9) 0.0039(9)
F6A 0.0521(11) 0.0392(11) 0.0541(12) 0.0035(9) 0.0139(10) 0.0200(9)
F7A 0.0806(15) 0.0393(11) 0.0253(9) 0.0012(8) 0.0032(9) -0.0229(10)
F8A 0.0576(12) 0.0345(11) 0.0685(14) -0.0178(10) 0.0459(11) -0.0110(9)
O1A 0.0371(11) 0.0207(10) 0.0321(11) -0.0026(8) 0.0195(9) -0.0037(8)
O2A 0.0349(10) 0.0208(10) 0.0328(10) -0.0018(8) 0.0193(8) -0.0030(8)
N11A 0.0278(11) 0.0226(11) 0.0258(11) -0.0059(9) 0.0116(9) -0.0027(9)
N12A 0.0245(10) 0.0185(11) 0.0229(11) 0.0025(8) 0.0104(9) -0.0016(9)
N21A 0.0255(10) 0.0212(11) 0.0253(11) -0.0044(9) 0.0116(9) -0.0040(9)
N22A 0.0275(11) 0.0216(11) 0.0262(11) -0.0030(9) 0.0135(9) -0.0045(9)
C1A 0.0350(15) 0.0262(15) 0.0328(15) -0.0007(12) 0.0176(12) -0.0055(12)
C2A 0.0294(14) 0.0221(15) 0.0238(14) 0.0011(11) 0.0129(11) -0.0014(11)
C3A 0.0370(15) 0.0220(14) 0.0279(14) 0.0003(11) 0.0204(13) -0.0004(12)
C4A 0.0281(13) 0.0202(13) 0.0261(13) -0.0042(10) 0.0107(11) 0.0008(10)
C5A 0.0396(15) 0.0240(14) 0.0351(16) 0.0036(12) 0.0228(13) 0.0044(12)
C11A 0.0221(12) 0.0231(13) 0.0220(13) -0.0022(11) 0.0087(10) -0.0013(10)
C12A 0.0236(12) 0.0177(12) 0.0240(13) 0.0012(10) 0.0077(10) 0.0011(10)
C13A 0.0270(13) 0.0227(13) 0.0250(13) -0.0037(11) 0.0072(10) 0.0008(11)
C14A 0.0299(13) 0.0229(13) 0.0255(13) -0.0005(11) 0.0074(11) 0.0050(11)
C15A 0.0408(15) 0.0311(15) 0.0235(13) -0.0066(11) 0.0145(12) -0.0006(12)
C16A 0.0545(19) 0.0298(16) 0.0314(15) -0.0088(13) 0.0153(14) 0.0002(14)
C17A 0.0566(19) 0.0192(14) 0.0358(16) -0.0072(12) 0.0174(14) -0.0037(13)
C18A 0.0391(15) 0.0209(13) 0.0289(14) -0.0036(11) 0.0111(12) -0.0036(11)
C21A 0.0231(12) 0.0207(14) 0.0242(14) -0.0014(11) 0.0112(11) -0.0008(10)
C22A 0.0200(12) 0.0215(13) 0.0248(13) -0.0006(10) 0.0046(10) -0.0009(10)
C23A 0.0233(12) 0.0252(14) 0.0259(13) -0.0052(10) 0.0091(10) -0.0013(10)
C24A 0.0218(11) 0.0217(13) 0.0294(14) -0.0023(11) 0.0091(10) -0.0024(10)
C25A 0.0300(13) 0.0269(15) 0.0302(14) -0.0081(12) 0.0156(11) -0.0034(11)
C26A 0.0368(15) 0.0284(15) 0.0366(16) -0.0115(12) 0.0153(13) -0.0074(12)
C27A 0.0406(16) 0.0268(15) 0.0426(17) -0.0077(13) 0.0157(13) -0.0129(12)
C28A 0.0326(14) 0.0296(15) 0.0354(15) -0.0050(12) 0.0157(12) -0.0080(12)
C31A 0.0264(12) 0.0154(12) 0.0239(12) -0.0024(10) 0.0119(10) -0.0037(10)
C32A 0.0321(14) 0.0254(14) 0.0315(15) -0.0065(11) 0.0126(12) -0.0048(11)
C33A 0.0406(16) 0.0392(18) 0.0455(18) -0.0134(15) 0.0171(14) -0.0199(14)
C34A 0.066(2) 0.0270(16) 0.049(2) -0.0037(15) 0.0302(18) -0.0206(16)
C35A 0.068(2) 0.0236(15) 0.0372(17) 0.0063(13) 0.0221(16) 0.0019(15)
C36A 0.0400(15) 0.0208(12) 0.0265(14) 0.0000(10) 0.0166(13) 0.0053(12)
C37A 0.0311(15) 0.0418(18) 0.0408(17) 0.0007(14) -0.0002(13) 0.0005(13)
C38A 0.0426(18) 0.050(2) 0.0383(18) 0.0105(15) 0.0055(14) 0.0081(15)
C41A 0.0285(13) 0.0255(13) 0.0259(13) -0.0027(11) 0.0151(11) -0.0040(11)
C42A 0.0372(15) 0.0298(16) 0.0293(14) 0.0040(12) 0.0120(12) -0.0041(12)
C43A 0.057(2) 0.0324(17) 0.0406(18) 0.0056(14) 0.0207(16) -0.0095(15)
C44A 0.052(2) 0.0380(19) 0.061(2) -0.0044(17) 0.0298(18) -0.0185(16)
C45A 0.0318(15) 0.051(2) 0.048(2) -0.0104(16) 0.0169(14) -0.0133(14)
C46A 0.0278(13) 0.0353(16) 0.0324(15) -0.0055(12) 0.0113(11) -0.0017(12)
C47A 0.0416(18) 0.045(2) 0.054(2) 0.0155(17) 0.0047(16) -0.0009(15)
C48A 0.0314(15) 0.054(2) 0.0444(18) 0.0042(16) 0.0038(13) 0.0048(14)
B0A 0.0409(17) 0.0284(16) 0.0281(16) -0.0035(13) 0.0178(14) -0.0103(14)
PdB 0.02903(10) 0.02050(10) 0.02347(10) -0.00059(8) 0.01425(7) -0.00180(8)
F1B 0.0825(19) 0.136(3) 0.087(2) 0.054(2) -0.0161(16) -0.077(2)
F2B 0.292(5) 0.0563(19) 0.197(4) 0.034(2) 0.222(4) 0.025(2)
F3B 0.0532(13) 0.0663(17) 0.095(2) 0.0475(15) 0.0075(13) -0.0079(12)
F4B 0.0706(16) 0.0510(14) 0.102(2) -0.0181(14) -0.0170(15) 0.0196(12)
F5B 0.242(4) 0.0378(14) 0.168(3) 0.0001(17) 0.178(3) 0.014(2)
F6B 0.0468(12) 0.0352(12) 0.116(2) -0.0265(13) 0.0045(13) -0.0054(10)
F7B 0.0613(12) 0.0364(10) 0.0261(9) -0.0009(7) 0.0051(8) -0.0120(9)
F8B 0.0510(11) 0.0323(10) 0.0594(12) -0.0136(9) 0.0404(10) -0.0094(8)
O1B 0.0401(11) 0.0256(11) 0.0325(11) 0.0014(8) 0.0214(9) -0.0031(9)
O2B 0.0414(12) 0.0241(10) 0.0353(11) -0.0049(9) 0.0228(9) -0.0044(9)
N11B 0.0295(11) 0.0197(11) 0.0266(12) -0.0029(9) 0.0142(9) -0.0007(9)
N12B 0.0282(11) 0.0209(11) 0.0249(12) 0.0013(9) 0.0117(9) -0.0024(9)
N21B 0.0327(12) 0.0231(12) 0.0235(11) -0.0036(9) 0.0148(10) -0.0016(10)
N22B 0.0295(11) 0.0228(11) 0.0222(11) 0.0004(9) 0.0132(9) -0.0033(9)
C1B 0.0368(16) 0.0390(18) 0.0379(17) 0.0122(14) 0.0222(14) 0.0009(14)
C2B 0.0289(14) 0.0319(17) 0.0243(15) 0.0040(12) 0.0119(12) -0.0015(12)
C3B 0.0343(15) 0.0336(16) 0.0265(14) 0.0025(12) 0.0184(12) 0.0013(12)
C4B 0.0321(14) 0.0283(15) 0.0266(14) -0.0056(12) 0.0122(11) -0.0016(12)
C5B 0.0491(18) 0.0309(17) 0.0438(18) -0.0059(14) 0.0265(15) -0.0004(14)
C11B 0.0251(13) 0.0238(14) 0.0205(13) -0.0016(11) 0.0097(11) -0.0045(11)
C12B 0.0228(12) 0.0196(13) 0.0243(13) 0.0019(10) 0.0086(10) -0.0007(10)
C13B 0.0249(12) 0.0203(13) 0.0277(13) -0.0029(10) 0.0085(10) 0.0007(10)
C14B 0.0249(12) 0.0214(13) 0.0244(13) 0.0005(10) 0.0093(10) 0.0016(10)
C15B 0.0293(13) 0.0267(14) 0.0280(14) -0.0025(11) 0.0122(11) 0.0020(11)
C16B 0.0328(14) 0.0252(14) 0.0362(15) -0.0087(12) 0.0110(12) -0.0003(11)
C17B 0.0389(15) 0.0211(14) 0.0458(18) -0.0050(12) 0.0177(13) -0.0021(12)
C18B 0.0347(14) 0.0215(14) 0.0382(16) -0.0017(12) 0.0156(12) -0.0032(11)
C21B 0.0249(13) 0.0265(15) 0.0212(14) 0.0017(11) 0.0137(11) -0.0029(11)
C22B 0.0280(13) 0.0247(14) 0.0196(13) 0.0002(10) 0.0096(10) 0.0005(11)
C23B 0.0292(13) 0.0244(13) 0.0236(13) -0.0030(11) 0.0106(10) -0.0034(11)
C24B 0.0293(13) 0.0234(13) 0.0231(13) -0.0007(10) 0.0103(11) -0.0048(10)
C25B 0.0383(15) 0.0309(16) 0.0322(15) -0.0073(12) 0.0184(12) -0.0064(12)
C26B 0.0446(17) 0.0317(16) 0.0370(17) -0.0159(13) 0.0173(14) -0.0119(13)
C27B 0.0418(16) 0.0273(15) 0.0394(17) -0.0079(13) 0.0128(13) -0.0120(13)
C28B 0.0352(14) 0.0248(14) 0.0294(14) -0.0026(11) 0.0109(12) -0.0075(11)
C31B 0.0281(13) 0.0198(13) 0.0293(14) -0.0036(10) 0.0143(11) -0.0049(10)
C32B 0.0286(14) 0.0314(15) 0.0396(16) -0.0071(13) 0.0140(12) -0.0011(12)
C33B 0.0368(17) 0.0403(19) 0.062(2) -0.0124(17) 0.0197(16) -0.0147(14)
C34B 0.060(2) 0.0342(19) 0.085(3) -0.003(2) 0.042(2) -0.0183(18)
C35B 0.067(2) 0.0258(16) 0.062(2) 0.0121(15) 0.0365(19) -0.0031(15)
C36B 0.0415(16) 0.0248(14) 0.0346(15) 0.0027(11) 0.0204(13) 0.0018(12)
C37B 0.0301(15) 0.055(2) 0.0361(16) -0.0053(15) 0.0024(12) 0.0075(14)
C38B 0.0429(18) 0.0420(19) 0.0380(17) 0.0100(14) 0.0080(14) 0.0031(15)
C41B 0.0305(13) 0.0231(13) 0.0234(13) -0.0015(10) 0.0147(11) -0.0047(10)
C42B 0.0342(14) 0.0250(14) 0.0238(13) 0.0005(11) 0.0126(11) -0.0018(11)
C43B 0.0504(18) 0.0263(15) 0.0283(15) 0.0021(11) 0.0187(13) -0.0061(13)
C44B 0.0415(16) 0.0427(18) 0.0315(15) -0.0025(13) 0.0150(13) -0.0192(14)
C45B 0.0312(14) 0.0448(18) 0.0326(16) -0.0015(14) 0.0077(12) -0.0124(13)
C46B 0.0318(14) 0.0325(15) 0.0252(14) -0.0007(11) 0.0077(11) -0.0041(12)
C47B 0.0376(16) 0.0342(17) 0.0418(17) 0.0062(14) 0.0104(13) 0.0049(13)
C48B 0.0381(16) 0.047(2) 0.0384(17) 0.0104(15) 0.0079(14) 0.0013(14)
B0B 0.0362(16) 0.0265(16) 0.0262(15) -0.0058(12) 0.0176(13) -0.0048(13)
N1S 0.059(2) 0.071(3) 0.065(2) 0.0160(19) 0.0286(18) -0.0086(19)
C1S 0.053(2) 0.047(2) 0.046(2) 0.0032(16) 0.0259(17) -0.0136(17)
C2S 0.071(3) 0.044(2) 0.076(3) 0.008(2) 0.036(2) -0.001(2)

loop_
_atom_type_symbol
_atom_type_description
_atom_type_scat_dispersion_real
_atom_type_scat_dispersion_imag
_atom_type_scat_source
C C 0.0033 0.0016 'International Tables Vol C Tables 4.2.6.8 and 6.1.1.4'
H H 0.0000 0.0000 'International Tables Vol C Tables 4.2.6.8 and 6.1.1.4'
B B 0.0013 0.0007 'International Tables Vol C Tables 4.2.6.8 and 6.1.1.4'
N N 0.0061 0.0033 'International Tables Vol C Tables 4.2.6.8 and 6.1.1.4'
O O 0.0106 0.0060 'International Tables Vol C Tables 4.2.6.8 and 6.1.1.4'
F F 0.0171 0.0103 'International Tables Vol C Tables 4.2.6.8 and 6.1.1.4'
Pd Pd -0.9988 1.0072 'International Tables Vol C Tables 4.2.6.8 and 6.1.1.4'

loop_
_geom_angle_atom_site_label_1
_geom_angle_atom_site_label_2
_geom_angle_atom_site_label_3
_geom_angle
N21A PdA O1A 174.79(9)
N21A PdA O2A 90.32(8)
O1A PdA O2A 90.09(8)
N21A PdA N12A 93.59(9)
O1A PdA N12A 86.77(8)
O2A PdA N12A 170.82(8)
C2A O1A PdA 124.86(18)
C4A O2A PdA 124.68(18)
C11A N11A C14A 106.5(2)
C11A N11A B0A 124.1(2)
C14A N11A B0A 129.4(2)
C12A N12A C31A 117.3(2)
C12A N12A PdA 125.91(18)
C31A N12A PdA 116.34(16)
C21A N21A C24A 106.2(2)
C21A N21A PdA 121.27(19)
C24A N21A PdA 132.22(18)
C22A N22A C41A 117.6(2)
C22A N22A B0A 123.6(2)
C41A N22A B0A 118.8(2)
F1A C1A F3A 109.3(3)
F1A C1A F2A 106.7(3)
F3A C1A F2A 106.2(3)
F1A C1A C2A 110.1(2)
F3A C1A C2A 112.8(2)
F2A C1A C2A 111.4(3)
O1A C2A C3A 129.2(3)
O1A C2A C1A 112.0(2)
C3A C2A C1A 118.8(3)
C2A C3A C4A 121.3(3)
O2A C4A C3A 129.7(3)
O2A C4A C5A 113.1(2)
C3A C4A C5A 117.2(2)
F4A C5A F5A 107.5(2)
F4A C5A F6A 107.5(2)
F5A C5A F6A 107.3(2)
F4A C5A C4A 112.3(2)
F5A C5A C4A 113.0(2)
F6A C5A C4A 109.0(2)
C21A C11A N11A 122.3(3)
C21A C11A C12A 126.6(3)
N11A C11A C12A 111.1(2)
N12A C12A C11A 122.8(2)
N12A C12A C13A 132.8(2)
C11A C12A C13A 104.3(2)
C14A C13A C18A 120.5(3)
C14A C13A C12A 106.3(2)
C18A C13A C12A 133.2(3)
N11A C14A C15A 127.2(3)
N11A C14A C13A 111.6(2)
C15A C14A C13A 121.2(3)
C16A C15A C14A 117.4(3)
C15A C16A C17A 122.2(3)
C18A C17A C16A 120.8(3)
C17A C18A C13A 117.9(3)
N21A C21A C11A 128.2(3)
N21A C21A C22A 111.7(2)
C11A C21A C22A 120.0(3)
N22A C22A C23A 133.8(3)
N22A C22A C21A 121.1(2)
C23A C22A C21A 105.1(2)
C28A C23A C24A 120.3(3)
C28A C23A C22A 133.9(3)
C24A C23A C22A 105.8(2)
C25A C24A N21A 128.8(3)
C25A C24A C23A 120.0(2)
N21A C24A C23A 111.2(2)
C26A C25A C24A 117.9(3)
C25A C26A C27A 122.9(3)
C28A C27A C26A 119.7(3)
C27A C28A C23A 119.2(3)
C32A C31A C36A 122.6(3)
C32A C31A N12A 118.5(2)
C36A C31A N12A 118.9(2)
C31A C32A C33A 117.4(3)
C31A C32A C37A 121.2(3)
C33A C32A C37A 121.5(3)
C34A C33A C32A 120.9(3)
C35A C34A C33A 120.2(3)
C34A C35A C36A 121.2(3)
C35A C36A C31A 117.7(3)
C35A C36A C38A 121.9(3)
C31A C36A C38A 120.4(3)
C42A C41A C46A 121.9(3)
C42A C41A N22A 120.0(2)
C46A C41A N22A 118.1(3)
C43A C42A C41A 118.0(3)
C43A C42A C47A 120.4(3)
C41A C42A C47A 121.6(3)
C44A C43A C42A 121.4(3)
C43A C44A C45A 119.8(3)
C46A C45A C44A 121.4(3)
C45A C46A C41A 117.6(3)
C45A C46A C48A 121.0(3)
C41A C46A C48A 121.4(3)
F8A B0A F7A 109.0(3)
F8A B0A N11A 111.3(3)
F7A B0A N11A 110.4(2)
F8A B0A N22A 109.6(2)
F7A B0A N22A 108.6(3)
N11A B0A N22A 108.0(2)
N21B PdB O1B 172.84(9)
N21B PdB N12B 93.75(9)
O1B PdB N12B 86.70(9)
N21B PdB O2B 91.25(9)
O1B PdB O2B 89.70(8)
N12B PdB O2B 167.96(9)
C2B O1B PdB 125.2(2)
C4B O2B PdB 124.32(19)
C11B N11B C14B 106.9(2)
C11B N11B B0B 123.4(2)
C14B N11B B0B 129.0(2)
C12B N12B C31B 116.0(2)
C12B N12B PdB 126.17(19)
C31B N12B PdB 117.27(17)
C21B N21B C24B 105.5(2)
C21B N21B PdB 121.82(19)
C24B N21B PdB 132.54(19)
C22B N22B C41B 118.3(2)
C22B N22B B0B 122.4(2)
C41B N22B B0B 119.2(2)
F2B C1B F1B 108.4(4)
F2B C1B F3B 106.3(3)
F1B C1B F3B 105.1(3)
F2B C1B C2B 113.3(3)
F1B C1B C2B 110.9(3)
F3B C1B C2B 112.5(3)
O1B C2B C3B 129.3(3)
O1B C2B C1B 111.9(3)
C3B C2B C1B 118.8(3)
C2B C3B C4B 120.8(3)
O2B C4B C3B 130.1(3)
O2B C4B C5B 112.2(3)
C3B C4B C5B 117.7(3)
F5B C5B F6B 111.8(3)
F5B C5B F4B 103.8(3)
F6B C5B F4B 103.6(3)
F5B C5B C4B 114.2(3)
F6B C5B C4B 112.9(3)
F4B C5B C4B 109.6(3)
N11B C11B C21B 121.6(2)
N11B C11B C12B 111.0(2)
C21B C11B C12B 127.4(3)
N12B C12B C11B 122.7(3)
N12B C12B C13B 132.2(2)
C11B C12B C13B 105.1(2)
C18B C13B C14B 119.6(2)
C18B C13B C12B 134.5(3)
C14B C13B C12B 105.9(2)
C15B C14B N11B 127.4(2)
C15B C14B C13B 121.6(3)
N11B C14B C13B 111.0(2)
C16B C15B C14B 117.6(3)
C15B C16B C17B 121.7(3)
C18B C17B C16B 121.3(3)
C17B C18B C13B 118.2(3)
N21B C21B C11B 127.7(3)
N21B C21B C22B 112.3(3)
C11B C21B C22B 119.9(3)
N22B C22B C23B 133.7(3)
N22B C22B C21B 121.1(3)
C23B C22B C21B 105.2(2)
C28B C23B C22B 134.0(3)
C28B C23B C24B 120.5(3)
C22B C23B C24B 105.4(2)
C25B C24B N21B 129.6(3)
C25B C24B C23B 118.9(2)
N21B C24B C23B 111.6(2)
C26B C25B C24B 119.2(3)
C25B C26B C27B 121.9(3)
C28B C27B C26B 119.7(3)
C27B C28B C23B 119.6(3)
C32B C31B C36B 122.6(3)
C32B C31B N12B 118.5(2)
C36B C31B N12B 118.9(2)
C33B C32B C31B 117.3(3)
C33B C32B C37B 121.8(3)
C31B C32B C37B 120.8(3)
C34B C33B C32B 121.3(3)
C33B C34B C35B 120.6(3)
C34B C35B C36B 120.9(3)
C35B C36B C31B 117.2(3)
C35B C36B C38B 122.6(3)
C31B C36B C38B 120.3(3)
C46B C41B C42B 121.9(2)
C46B C41B N22B 118.3(2)
C42B C41B N22B 119.8(2)
C43B C42B C41B 117.3(3)
C43B C42B C47B 120.9(3)
C41B C42B C47B 121.8(3)
C44B C43B C42B 121.9(3)
C43B C44B C45B 119.9(3)
C44B C45B C46B 120.9(3)
C45B C46B C41B 117.9(3)
C45B C46B C48B 120.1(3)
C41B C46B C48B 122.0(3)
F8B B0B F7B 109.5(2)
F8B B0B N11B 110.8(3)
F7B B0B N11B 110.7(2)
F8B B0B N22B 110.1(2)
F7B B0B N22B 108.3(2)
N11B B0B N22B 107.3(2)
N1S C1S C2S 179.0(5)

loop_
_geom_bond_atom_site_label_1
_geom_bond_atom_site_label_2
_geom_bond_distance
PdA N21A 1.998(2)
PdA O1A 2.013(2)
PdA O2A 2.0183(19)
PdA N12A 2.025(2)
F1A C1A 1.318(4)
F2A C1A 1.325(4)
F3A C1A 1.319(4)
F4A C5A 1.319(3)
F5A C5A 1.328(3)
F6A C5A 1.342(4)
F7A B0A 1.390(4)
F8A B0A 1.365(4)
O1A C2A 1.264(3)
O2A C4A 1.251(3)
N11A C11A 1.372(4)
N11A C14A 1.394(3)
N11A B0A 1.530(4)
N12A C12A 1.309(3)
N12A C31A 1.443(3)
N21A C21A 1.356(4)
N21A C24A 1.399(3)
N22A C22A 1.331(4)
N22A C41A 1.439(3)
N22A B0A 1.589(4)
C1A C2A 1.534(4)
C2A C3A 1.378(4)
C3A C4A 1.389(4)
C4A C5A 1.535(4)
C11A C21A 1.370(4)
C11A C12A 1.450(4)
C12A C13A 1.462(4)
C13A C14A 1.399(4)
C13A C18A 1.408(4)
C14A C15A 1.394(4)
C15A C16A 1.381(4)
C16A C17A 1.392(5)
C17A C18A 1.383(4)
C21A C22A 1.452(4)
C22A C23A 1.436(4)
C23A C28A 1.400(4)
C23A C24A 1.427(4)
C24A C25A 1.395(4)
C25A C26A 1.382(4)
C26A C27A 1.397(4)
C27A C28A 1.380(4)
C31A C32A 1.384(4)
C31A C36A 1.395(4)
C32A C33A 1.396(4)
C32A C37A 1.507(4)
C33A C34A 1.376(5)
C34A C35A 1.369(5)
C35A C36A 1.380(4)
C36A C38A 1.499(4)
C41A C42A 1.396(4)
C41A C46A 1.403(4)
C42A C43A 1.393(4)
C42A C47A 1.517(4)
C43A C44A 1.366(5)
C44A C45A 1.391(5)
C45A C46A 1.387(4)
C46A C48A 1.506(5)
PdB N21B 2.004(2)
PdB O1B 2.021(2)
PdB N12B 2.021(2)
PdB O2B 2.029(2)
F1B C1B 1.285(4)
F2B C1B 1.279(4)
F3B C1B 1.298(4)
F4B C5B 1.337(4)
F5B C5B 1.283(4)
F6B C5B 1.292(4)
F7B B0B 1.391(4)
F8B B0B 1.376(4)
O1B C2B 1.260(4)
O2B C4B 1.255(3)
N11B C11B 1.369(4)
N11B C14B 1.399(3)
N11B B0B 1.536(4)
N12B C12B 1.316(4)
N12B C31B 1.442(3)
N21B C21B 1.357(4)
N21B C24B 1.396(3)
N22B C22B 1.336(4)
N22B C41B 1.442(3)
N22B B0B 1.580(4)
C1B C2B 1.525(4)
C2B C3B 1.381(5)
C3B C4B 1.391(4)
C4B C5B 1.540(4)
C11B C21B 1.375(4)
C11B C12B 1.438(4)
C12B C13B 1.462(4)
C13B C18B 1.408(4)
C13B C14B 1.409(4)
C14B C15B 1.391(4)
C15B C16B 1.380(4)
C16B C17B 1.392(4)
C17B C18B 1.381(4)
C21B C22B 1.447(4)
C22B C23B 1.431(4)
C23B C28B 1.399(4)
C23B C24B 1.435(4)
C24B C25B 1.394(4)
C25B C26B 1.379(4)
C26B C27B 1.412(5)
C27B C28B 1.368(4)
C31B C32B 1.401(4)
C31B C36B 1.402(4)
C32B C33B 1.386(4)
C32B C37B 1.516(5)
C33B C34B 1.369(6)
C34B C35B 1.381(6)
C35B C36B 1.391(4)
C36B C38B 1.490(4)
C41B C46B 1.398(4)
C41B C42B 1.404(4)
C42B C43B 1.390(4)
C42B C47B 1.500(4)
C43B C44B 1.363(4)
C44B C45B 1.386(5)
C45B C46B 1.391(4)
C46B C48B 1.503(4)
N1S C1S 1.130(5)
C1S C2S 1.468(6)

loop_
_geom_torsion_atom_site_label_1
_geom_torsion_atom_site_label_2
_geom_torsion_atom_site_label_3
_geom_torsion_atom_site_label_4
_geom_torsion
N21A PdA O1A C2A 90.7(10)
O2A PdA O1A C2A -3.9(2)
N12A PdA O1A C2A -175.3(2)
N21A PdA O2A C4A -175.4(2)
O1A PdA O2A C4A -0.6(2)
N12A PdA O2A C4A 69.3(6)
N21A PdA N12A C12A -10.3(2)
O1A PdA N12A C12A 174.9(2)
O2A PdA N12A C12A 104.8(6)
N21A PdA N12A C31A 177.74(18)
O1A PdA N12A C31A 2.94(18)
O2A PdA N12A C31A -67.2(6)
O1A PdA N21A C21A 107.0(10)
O2A PdA N21A C21A -158.5(2)
N12A PdA N21A C21A 13.2(2)
O1A PdA N21A C24A -80.7(10)
O2A PdA N21A C24A 13.8(2)
N12A PdA N21A C24A -174.5(2)
PdA O1A C2A C3A 5.9(4)
PdA O1A C2A C1A -174.31(18)
F1A C1A C2A O1A 70.7(3)
F3A C1A C2A O1A -166.8(3)
F2A C1A C2A O1A -47.4(3)
F1A C1A C2A C3A -109.5(3)
F3A C1A C2A C3A 13.0(4)
F2A C1A C2A C3A 132.4(3)
O1A C2A C3A C4A -2.4(5)
C1A C2A C3A C4A 177.8(3)
PdA O2A C4A C3A 3.9(4)
PdA O2A C4A C5A -173.15(17)
C2A C3A C4A O2A -3.2(5)
C2A C3A C4A C5A 173.8(3)
O2A C4A C5A F4A -26.7(4)
C3A C4A C5A F4A 155.8(3)
O2A C4A C5A F5A -148.5(3)
C3A C4A C5A F5A 34.0(4)
O2A C4A C5A F6A 92.3(3)
C3A C4A C5A F6A -85.2(3)
C14A N11A C11A C21A 177.2(3)
B0A N11A C11A C21A -4.2(4)
C14A N11A C11A C12A -1.6(3)
B0A N11A C11A C12A 177.0(2)
C31A N12A C12A C11A 175.0(2)
PdA N12A C12A C11A 3.1(4)
C31A N12A C12A C13A -3.0(4)
PdA N12A C12A C13A -174.9(2)
C21A C11A C12A N12A 5.1(4)
N11A C11A C12A N12A -176.2(2)
C21A C11A C12A C13A -176.4(3)
N11A C11A C12A C13A 2.3(3)
N12A C12A C13A C14A 176.3(3)
C11A C12A C13A C14A -2.1(3)
N12A C12A C13A C18A -6.0(5)
C11A C12A C13A C18A 175.7(3)
C11A N11A C14A C15A -179.2(3)
B0A N11A C14A C15A 2.3(5)
C11A N11A C14A C13A 0.2(3)
B0A N11A C14A C13A -178.3(3)
C18A C13A C14A N11A -176.9(2)
C12A C13A C14A N11A 1.2(3)
C18A C13A C14A C15A 2.5(4)
C12A C13A C14A C15A -179.4(3)
N11A C14A C15A C16A 177.7(3)
C13A C14A C15A C16A -1.6(4)
C14A C15A C16A C17A -0.6(5)
C15A C16A C17A C18A 1.9(5)
C16A C17A C18A C13A -0.9(5)
C14A C13A C18A C17A -1.2(4)
C12A C13A C18A C17A -178.7(3)
C24A N21A C21A C11A 175.4(3)
PdA N21A C21A C11A -10.5(4)
C24A N21A C21A C22A -1.2(3)
PdA N21A C21A C22A 172.88(17)
N11A C11A C21A N21A -179.4(3)
C12A C11A C21A N21A -0.8(5)
N11A C11A C21A C22A -3.0(4)
C12A C11A C21A C22A 175.6(2)
C41A N22A C22A C23A 5.7(4)
B0A N22A C22A C23A -176.3(3)
C41A N22A C22A C21A -172.2(2)
B0A N22A C22A C21A 5.7(4)
N21A C21A C22A N22A 179.0(2)
C11A C21A C22A N22A 2.1(4)
N21A C21A C22A C23A 0.6(3)
C11A C21A C22A C23A -176.3(3)
N22A C22A C23A C28A 2.8(5)
C21A C22A C23A C28A -179.1(3)
N22A C22A C23A C24A -177.9(3)
C21A C22A C23A C24A 0.3(3)
C21A N21A C24A C25A -176.6(3)
PdA N21A C24A C25A 10.3(4)
C21A N21A C24A C23A 1.4(3)
PdA N21A C24A C23A -171.77(19)
C28A C23A C24A C25A -3.4(4)
C22A C23A C24A C25A 177.1(2)
C28A C23A C24A N21A 178.4(2)
C22A C23A C24A N21A -1.0(3)
N21A C24A C25A C26A -178.1(3)
C23A C24A C25A C26A 4.0(4)
C24A C25A C26A C27A -1.7(5)
C25A C26A C27A C28A -1.3(5)
C26A C27A C28A C23A 2.0(5)
C24A C23A C28A C27A 0.3(4)
C22A C23A C28A C27A 179.6(3)
C12A N12A C31A C32A -86.1(3)
PdA N12A C31A C32A 86.6(3)
C12A N12A C31A C36A 96.3(3)
PdA N12A C31A C36A -91.0(2)
C36A C31A C32A C33A -0.4(4)
N12A C31A C32A C33A -177.9(3)
C36A C31A C32A C37A 178.8(3)
N12A C31A C32A C37A 1.3(4)
C31A C32A C33A C34A 0.2(5)
C37A C32A C33A C34A -178.9(3)
C32A C33A C34A C35A -0.4(5)
C33A C34A C35A C36A 0.7(5)
C34A C35A C36A C31A -0.8(5)
C34A C35A C36A C38A 179.7(3)
C32A C31A C36A C35A 0.7(4)
N12A C31A C36A C35A 178.2(2)
C32A C31A C36A C38A -179.9(3)
N12A C31A C36A C38A -2.4(4)
C22A N22A C41A C42A -93.2(3)
B0A N22A C41A C42A 88.7(3)
C22A N22A C41A C46A 84.8(3)
B0A N22A C41A C46A -93.3(3)
C46A C41A C42A C43A 1.1(5)
N22A C41A C42A C43A 179.1(3)
C46A C41A C42A C47A -178.1(3)
N22A C41A C42A C47A -0.1(4)
C41A C42A C43A C44A -0.4(5)
C47A C42A C43A C44A 178.8(3)
C42A C43A C44A C45A -0.4(6)
C43A C44A C45A C46A 0.5(6)
C44A C45A C46A C41A 0.2(5)
C44A C45A C46A C48A -178.0(3)
C42A C41A C46A C45A -1.0(4)
N22A C41A C46A C45A -179.0(3)
C42A C41A C46A C48A 177.2(3)
N22A C41A C46A C48A -0.8(4)
C11A N11A B0A F8A 130.6(3)
C14A N11A B0A F8A -51.1(4)
C11A N11A B0A F7A -108.2(3)
C14A N11A B0A F7A 70.0(4)
C11A N11A B0A N22A 10.3(4)
C14A N11A B0A N22A -171.4(2)
C22A N22A B0A F8A -132.5(3)
C41A N22A B0A F8A 45.5(3)
C22A N22A B0A F7A 108.6(3)
C41A N22A B0A F7A -73.5(3)
C22A N22A B0A N11A -11.1(4)
C41A N22A B0A N11A 166.8(2)
N21B PdB O1B C2B 92.0(8)
N12B PdB O1B C2B -174.2(2)
O2B PdB O1B C2B -5.7(2)
N21B PdB O2B C4B -174.6(2)
O1B PdB O2B C4B -1.7(2)
N12B PdB O2B C4B 70.8(5)
N21B PdB N12B C12B -6.3(2)
O1B PdB N12B C12B -179.1(2)
O2B PdB N12B C12B 108.1(4)
N21B PdB N12B C31B -177.07(19)
O1B PdB N12B C31B 10.09(19)
O2B PdB N12B C31B -62.7(5)
O1B PdB N21B C21B 99.5(8)
N12B PdB N21B C21B 6.1(2)
O2B PdB N21B C21B -163.0(2)
O1B PdB N21B C24B -76.0(8)
N12B PdB N21B C24B -169.4(2)
O2B PdB N21B C24B 21.6(3)
PdB O1B C2B C3B 8.7(5)
PdB O1B C2B C1B -175.18(19)
F2B C1B C2B O1B 176.9(4)
F1B C1B C2B O1B -61.0(4)
F3B C1B C2B O1B 56.3(4)
F2B C1B C2B C3B -6.5(5)
F1B C1B C2B C3B 115.6(4)
F3B C1B C2B C3B -127.1(3)
O1B C2B C3B C4B -2.8(5)
C1B C2B C3B C4B -178.7(3)
PdB O2B C4B C3B 7.7(4)
PdB O2B C4B C5B -170.9(2)
C2B C3B C4B O2B -6.5(5)
C2B C3B C4B C5B 172.1(3)
O2B C4B C5B F5B -179.2(3)
C3B C4B C5B F5B 2.0(5)
O2B C4B C5B F6B -50.0(4)
C3B C4B C5B F6B 131.2(3)
O2B C4B C5B F4B 64.8(4)
C3B C4B C5B F4B -114.0(3)
C14B N11B C11B C21B 179.8(3)
B0B N11B C11B C21B -9.3(4)
C14B N11B C11B C12B 1.4(3)
B0B N11B C11B C12B 172.3(2)
C31B N12B C12B C11B 173.4(2)
PdB N12B C12B C11B 2.5(4)
C31B N12B C12B C13B -3.9(4)
PdB N12B C12B C13B -174.9(2)
N11B C11B C12B N12B -177.9(2)
C21B C11B C12B N12B 3.8(5)
N11B C11B C12B C13B 0.1(3)
C21B C11B C12B C13B -178.2(3)
N12B C12B C13B C18B -3.3(5)
C11B C12B C13B C18B 179.0(3)
N12B C12B C13B C14B 176.3(3)
C11B C12B C13B C14B -1.5(3)
C11B N11B C14B C15B 177.9(3)
B0B N11B C14B C15B 7.7(4)
C11B N11B C14B C13B -2.4(3)
B0B N11B C14B C13B -172.6(3)
C18B C13B C14B C15B 1.8(4)
C12B C13B C14B C15B -177.9(2)
C18B C13B C14B N11B -177.9(2)
C12B C13B C14B N11B 2.4(3)
N11B C14B C15B C16B 178.9(3)
C13B C14B C15B C16B -0.8(4)
C14B C15B C16B C17B -0.4(4)
C15B C16B C17B C18B 0.6(5)
C16B C17B C18B C13B 0.4(4)
C14B C13B C18B C17B -1.6(4)
C12B C13B C18B C17B 178.0(3)
C24B N21B C21B C11B 173.9(3)
PdB N21B C21B C11B -2.6(4)
C24B N21B C21B C22B -2.5(3)
PdB N21B C21B C22B -179.04(18)
N11B C11B C21B N21B 178.2(3)
C12B C11B C21B N21B -3.7(5)
N11B C11B C21B C22B -5.7(4)
C12B C11B C21B C22B 172.4(3)
C41B N22B C22B C23B 6.6(5)
B0B N22B C22B C23B -170.4(3)
C41B N22B C22B C21B -171.9(2)
B0B N22B C22B C21B 11.1(4)
N21B C21B C22B N22B -178.7(2)
C11B C21B C22B N22B 4.6(4)
N21B C21B C22B C23B 2.4(3)
C11B C21B C22B C23B -174.4(3)
N22B C22B C23B C28B 3.3(6)
C21B C22B C23B C28B -178.0(3)
N22B C22B C23B C24B -179.9(3)
C21B C22B C23B C24B -1.2(3)
C21B N21B C24B C25B -178.4(3)
PdB N21B C24B C25B -2.4(5)
C21B N21B C24B C23B 1.7(3)
PdB N21B C24B C23B 177.70(19)
C28B C23B C24B C25B -2.9(4)
C22B C23B C24B C25B 179.8(3)
C28B C23B C24B N21B 177.1(2)
C22B C23B C24B N21B -0.2(3)
N21B C24B C25B C26B -176.4(3)
C23B C24B C25B C26B 3.5(4)
C24B C25B C26B C27B -1.1(5)
C25B C26B C27B C28B -2.1(5)
C26B C27B C28B C23B 2.7(5)
C22B C23B C28B C27B 176.1(3)
C24B C23B C28B C27B -0.3(4)
C12B N12B C31B C32B -80.1(3)
PdB N12B C31B C32B 91.7(3)
C12B N12B C31B C36B 101.0(3)
PdB N12B C31B C36B -87.2(3)
C36B C31B C32B C33B 0.1(4)
N12B C31B C32B C33B -178.7(3)
C36B C31B C32B C37B -177.0(3)
N12B C31B C32B C37B 4.1(4)
C31B C32B C33B C34B 0.1(5)
C37B C32B C33B C34B 177.2(3)
C32B C33B C34B C35B -0.1(6)
C33B C34B C35B C36B 0.0(6)
C34B C35B C36B C31B 0.2(5)
C34B C35B C36B C38B -179.7(3)
C32B C31B C36B C35B -0.3(4)
N12B C31B C36B C35B 178.6(3)
C32B C31B C36B C38B 179.7(3)
N12B C31B C36B C38B -1.4(4)
C22B N22B C41B C46B 94.4(3)
B0B N22B C41B C46B -88.5(3)
C22B N22B C41B C42B -85.0(3)
B0B N22B C41B C42B 92.1(3)
C46B C41B C42B C43B -2.1(4)
N22B C41B C42B C43B 177.2(3)
C46B C41B C42B C47B 179.6(3)
N22B C41B C42B C47B -1.1(4)
C41B C42B C43B C44B 1.1(4)
C47B C42B C43B C44B 179.4(3)
C42B C43B C44B C45B 1.1(5)
C43B C44B C45B C46B -2.4(5)
C44B C45B C46B C41B 1.3(5)
C44B C45B C46B C48B -177.5(3)
C42B C41B C46B C45B 0.9(4)
N22B C41B C46B C45B -178.4(3)
C42B C41B C46B C48B 179.8(3)
N22B C41B C46B C48B 0.5(4)
C11B N11B B0B F8B 141.7(3)
C14B N11B B0B F8B -49.5(4)
C11B N11B B0B F7B -96.5(3)
C14B N11B B0B F7B 72.2(3)
C11B N11B B0B N22B 21.5(4)
C14B N11B B0B N22B -169.8(2)
C22B N22B B0B F8B -143.0(3)
C41B N22B B0B F8B 40.0(3)
C22B N22B B0B F7B 97.3(3)
C41B N22B B0B F7B -79.7(3)
C22B N22B B0B N11B -22.3(4)
C41B N22B B0B N11B 160.7(2)
